data_4075276
loop_
_publ_author_name
'Rufi\'nska, Anna'
'Goddard, Richard'
'Weidenthaler, Claudia'
'B\"uhl, Michael'
'P\"orschke, Klaus-Richard'

_publ_section_title
;
 Structural Properties and Dynamics of Five-Coordinate
 Nickel(II)&#x2212;\p-Allyl Complexes Containing Monodentate Phosphorus
 Ligands
;
_journal_issue 9
_journal_name_full Organometallics
_journal_page_first 2308
_journal_paper_doi 10.1021/om0601807
_journal_volume 25
_journal_year 2006
_chemical_absolute_configuration ad
_chemical_compound_source diethylether/dichloromethane
_chemical_formula_moiety 'C12 H32 Ni O9 P3 1+, P F6 1-'
_chemical_formula_sum 'C12 H32 F6 Ni O9 P4'
_chemical_formula_weight 616.97
_chemical_name_systematic
; 
\h^3^-allyl-trimethylphosphite-nickel(ii)-hexafluorophosphate  
;
_chemical_temperature_decomposition_gt 393
_space_group_IT_number 4
_symmetry_cell_setting monoclinic
_symmetry_Int_Tables_number 4
_symmetry_space_group_name_Hall 'P 2yb'
_symmetry_space_group_name_H-M 'P 1 21 1'
_atom_sites_solution_hydrogens geom
_atom_sites_solution_primary direct
_atom_sites_solution_secondary difmap
_cell_angle_alpha 90.00
_cell_angle_beta 92.894(1)
_cell_angle_gamma 90.00
_cell_formula_units_Z 2
_cell_length_a 8.3014(2)
_cell_length_b 11.3832(2)
_cell_length_c 12.9936(3)
_cell_measurement_reflns_used 16720
_cell_measurement_temperature 100
_cell_measurement_theta_max 31.0
_cell_measurement_theta_min 2.91
_cell_volume 1226.28(5)
_computing_cell_refinement 'Denzo / Scalepack (Otwinowski 1997)'
_computing_data_collection 'Collect software (Nonius, 1998)'
_computing_data_reduction 'Denzo / Scalepack (Otwinowski 1997)'
_computing_molecular_graphics 'DIAMOND (Crystal Impact GbR, 1999)'
_computing_structure_refinement 'SHELXL-97 (Sheldrick, 1997)'
_computing_structure_solution 'SHELXS-97 (Sheldrick, 1990)'
_diffrn_ambient_temperature 100
_diffrn_measured_fraction_theta_full 0.992
_diffrn_measured_fraction_theta_max 0.992
_diffrn_measurement_device_type 'Nonius KappaCCD'
_diffrn_measurement_method 'CCD \w-scan'
_diffrn_radiation_monochromator graphite
_diffrn_radiation_source '0.3 mm focus rotating anode'
_diffrn_radiation_type MoK\a
_diffrn_radiation_wavelength 0.71073
_diffrn_reflns_av_R_equivalents 0.0359
_diffrn_reflns_av_sigmaI/netI 0.0286
_diffrn_reflns_limit_h_max 12
_diffrn_reflns_limit_h_min -12
_diffrn_reflns_limit_k_max 16
_diffrn_reflns_limit_k_min -16
_diffrn_reflns_limit_l_max 18
_diffrn_reflns_limit_l_min -18
_diffrn_reflns_number 32634
_diffrn_reflns_theta_full 31.04
_diffrn_reflns_theta_max 31.04
_diffrn_reflns_theta_min 4.66
_diffrn_standards_decay_% 0.0
_diffrn_standards_number 0
_exptl_absorpt_coefficient_mu 1.137
_exptl_absorpt_correction_T_max 1.0
_exptl_absorpt_correction_T_min 0.9197
_exptl_absorpt_correction_type multi-scan
_exptl_absorpt_process_details 'Scalepack, Otwinowski (1997)'
_exptl_crystal_colour yellow
_exptl_crystal_density_diffrn 1.671
_exptl_crystal_density_meas ?
_exptl_crystal_density_method none
_exptl_crystal_description prism
_exptl_crystal_F_000 636
_exptl_crystal_size_max 0.28
_exptl_crystal_size_mid 0.28
_exptl_crystal_size_min 0.06
_refine_diff_density_max 0.555
_refine_diff_density_min -0.412
_refine_diff_density_rms 0.066
_refine_ls_abs_structure_details 'Flack, H. D. (1983). Acta Cryst. A39, 876-881'
_refine_ls_abs_structure_Flack 0.026(7)
_refine_ls_extinction_method none
_refine_ls_goodness_of_fit_ref 1.041
_refine_ls_hydrogen_treatment constr
_refine_ls_matrix_type full
_refine_ls_number_parameters 289
_refine_ls_number_reflns 7757
_refine_ls_number_restraints 1
_refine_ls_restrained_S_all 1.041
_refine_ls_R_factor_all 0.0287
_refine_ls_R_factor_gt 0.0269
_refine_ls_shift/su_max 0.001
_refine_ls_shift/su_mean 0.000
_refine_ls_structure_factor_coef Fsqd
_refine_ls_weighting_details 'calc w=1/[\s^2^(Fo^2^)+(0.0363P)^2^+0.5976P] where P=(Fo^2^+2Fc^2^)/3'
_refine_ls_weighting_scheme calc
_refine_ls_wR_factor_gt 0.0691
_refine_ls_wR_factor_ref 0.0701
_reflns_number_gt 7480
_reflns_number_total 7757
_reflns_threshold_expression I>2\s(I)
_cod_data_source_file om0601807si20060223_123354.cif
_cod_data_source_block 2b
_cod_depositor_comments
;
The following automatic conversions were performed:

'_chemical_melting_point' tag was changed to
'_chemical_temperature_decomposition_gt' since the value was
specified 'more than' ('>') a certain temperature. The value '>393
decomposition' was changed to '393' - it should be numeric and
without a unit designator.

Automatic conversion script
Id: cif_fix_values 1715 2011-07-08 13:25:40Z adriana 

The following automatic conversions were performed:

'_exptl_crystal_density_meas' value 'none' was changed to '?' - the
value is perceived as not measured.

Automatic conversion script
Id: cif_fix_values 3008 2015-01-20 13:52:24Z robertas 
;
_cod_database_code 4075276

loop_
_symmetry_equiv_pos_as_xyz
'x, y, z'
'-x, y+1/2, -z'

loop_
_atom_site_label
_atom_site_type_symbol
_atom_site_fract_x
_atom_site_fract_y
_atom_site_fract_z
_atom_site_U_iso_or_equiv
_atom_site_adp_type
_atom_site_occupancy
_atom_site_symmetry_multiplicity
_atom_site_calc_flag
_atom_site_refinement_flags
C1 C -0.1629(2) 0.49240(19) 0.23941(17) 0.0204(4) Uani 1 1 d .
H1A H -0.2451 0.5244 0.2819 0.024 Uiso 1 1 calc R
H1B H -0.1994 0.4788 0.1683 0.024 Uiso 1 1 calc R
C2 C -0.0567(2) 0.40821(18) 0.28556(16) 0.0192(4) Uani 1 1 d .
H2 H -0.0727 0.3758 0.3542 0.023 Uiso 1 1 calc R
C3 C 0.0727(3) 0.37395(17) 0.22737(17) 0.0198(4) Uani 1 1 d .
H3A H 0.0482 0.3531 0.1559 0.024 Uiso 1 1 calc R
H3B H 0.1557 0.3258 0.2616 0.024 Uiso 1 1 calc R
C4 C 0.4430(3) 0.75724(18) 0.31282(18) 0.0236(4) Uani 1 1 d .
H4A H 0.5017 0.8092 0.3593 0.035 Uiso 1 1 calc R
H4B H 0.3402 0.7913 0.2933 0.035 Uiso 1 1 calc R
H4C H 0.5031 0.7453 0.2525 0.035 Uiso 1 1 calc R
C5 C 0.4163(3) 0.45064(19) 0.12401(17) 0.0220(4) Uani 1 1 d .
H5A H 0.5085 0.4533 0.0823 0.033 Uiso 1 1 calc R
H5B H 0.3237 0.4808 0.0854 0.033 Uiso 1 1 calc R
H5C H 0.3964 0.3709 0.1437 0.033 Uiso 1 1 calc R
C6 C 0.5168(3) 0.4044(2) 0.4219(2) 0.0274(5) Uani 1 1 d .
H6A H 0.5106 0.3408 0.4701 0.041 Uiso 1 1 calc R
H6B H 0.5691 0.4703 0.4553 0.041 Uiso 1 1 calc R
H6C H 0.5774 0.3799 0.3647 0.041 Uiso 1 1 calc R
C7 C -0.0219(3) 0.88641(19) 0.32186(18) 0.0274(5) Uani 1 1 d .
H7A H -0.0983 0.9481 0.3065 0.041 Uiso 1 1 calc R
H7B H 0.0328 0.8668 0.2608 0.041 Uiso 1 1 calc R
H7C H 0.0553 0.9124 0.3745 0.041 Uiso 1 1 calc R
C8 C 0.2013(3) 0.64795(18) 0.54913(15) 0.0203(4) Uani 1 1 d .
H8A H 0.2697 0.6941 0.5952 0.030 Uiso 1 1 calc R
H8B H 0.2658 0.5933 0.5129 0.030 Uiso 1 1 calc R
H8C H 0.1247 0.6057 0.5879 0.030 Uiso 1 1 calc R
C9 C -0.2180(3) 0.6583(2) 0.53729(17) 0.0265(4) Uani 1 1 d .
H9A H -0.2917 0.6042 0.5666 0.040 Uiso 1 1 calc R
H9B H -0.2763 0.7255 0.5108 0.040 Uiso 1 1 calc R
H9C H -0.1392 0.6830 0.5894 0.040 Uiso 1 1 calc R
C10 C 0.2639(3) 0.79757(19) 0.01601(17) 0.0245(4) Uani 1 1 d .
H10A H 0.3769 0.8159 0.0177 0.037 Uiso 1 1 calc R
H10B H 0.2038 0.8668 0.0317 0.037 Uiso 1 1 calc R
H10C H 0.2301 0.7698 -0.0514 0.037 Uiso 1 1 calc R
C11 C -0.2208(3) 0.7485(2) 0.09912(18) 0.0290(5) Uani 1 1 d .
H11A H -0.2722 0.8219 0.0817 0.043 Uiso 1 1 calc R
H11B H -0.2425 0.7279 0.1687 0.043 Uiso 1 1 calc R
H11C H -0.2620 0.6884 0.0532 0.043 Uiso 1 1 calc R
C12 C 0.0100(3) 0.5857(2) -0.08263(15) 0.0242(4) Uani 1 1 d .
H12A H -0.0200 0.5169 -0.1217 0.036 Uiso 1 1 calc R
H12B H 0.1124 0.6138 -0.1034 0.036 Uiso 1 1 calc R
H12C H -0.0701 0.6456 -0.0949 0.036 Uiso 1 1 calc R
F1 F -0.5684(3) 0.47153(17) 0.83772(17) 0.0566(5) Uani 1 1 d .
F2 F -0.53543(19) 0.53080(13) 0.67508(11) 0.0358(4) Uani 1 1 d .
F3 F -0.64419(18) 0.65583(16) 0.78933(12) 0.0373(4) Uani 1 1 d .
F4 F -0.3967(3) 0.68879(14) 0.73461(16) 0.0515(5) Uani 1 1 d .
F5 F -0.4281(2) 0.62912(17) 0.89787(13) 0.0450(4) Uani 1 1 d .
F6 F -0.32012(19) 0.50495(16) 0.78303(14) 0.0442(4) Uani 1 1 d .
Ni1 Ni 0.07075(2) 0.555941(18) 0.265379(16) 0.01071(5) Uani 1 1 d .
O1 O 0.41922(17) 0.64557(13) 0.36321(11) 0.0173(3) Uani 1 1 d .
O2 O 0.44696(16) 0.52095(13) 0.21493(11) 0.0184(3) Uani 1 1 d .
O3 O 0.35542(16) 0.43776(12) 0.38523(11) 0.0166(3) Uani 1 1 d .
O4 O -0.10489(18) 0.78474(13) 0.35737(12) 0.0206(3) Uani 1 1 d .
O5 O 0.11607(18) 0.72486(12) 0.47558(11) 0.0170(3) Uani 1 1 d .
O6 O -0.13754(17) 0.60113(14) 0.45425(11) 0.0199(3) Uani 1 1 d .
O7 O 0.23503(18) 0.70726(13) 0.09156(12) 0.0201(3) Uani 1 1 d .
O8 O -0.04835(19) 0.75969(13) 0.08980(12) 0.0209(3) Uani 1 1 d .
O9 O 0.02147(16) 0.55702(14) 0.02592(9) 0.0173(2) Uani 1 1 d .
P1 P 0.32486(5) 0.54121(4) 0.30453(3) 0.01206(8) Uani 1 1 d .
P2 P -0.00716(5) 0.66823(4) 0.39024(3) 0.01260(8) Uani 1 1 d .
P3 P 0.06754(5) 0.64925(4) 0.11571(3) 0.01238(8) Uani 1 1 d .
P4 P -0.48220(6) 0.58018(4) 0.78678(4) 0.01606(9) Uani 1 1 d .

loop_
_atom_site_aniso_label
_atom_site_aniso_U_11
_atom_site_aniso_U_22
_atom_site_aniso_U_33
_atom_site_aniso_U_23
_atom_site_aniso_U_13
_atom_site_aniso_U_12
C1 0.0119(8) 0.0277(10) 0.0217(9) -0.0044(8) 0.0023(7) -0.0064(7)
C2 0.0186(9) 0.0184(8) 0.0208(9) -0.0014(7) 0.0033(7) -0.0086(7)
C3 0.0221(9) 0.0144(8) 0.0228(10) -0.0031(7) 0.0006(7) -0.0030(7)
C4 0.0259(10) 0.0166(8) 0.0276(11) 0.0054(8) -0.0041(8) -0.0069(7)
C5 0.0236(9) 0.0221(9) 0.0213(10) -0.0011(7) 0.0097(7) 0.0062(7)
C6 0.0187(9) 0.0277(11) 0.0351(12) 0.0138(9) -0.0049(8) 0.0017(8)
C7 0.0429(13) 0.0144(9) 0.0245(11) 0.0021(8) -0.0013(9) 0.0056(9)
C8 0.0262(9) 0.0206(9) 0.0137(8) 0.0014(7) -0.0032(7) 0.0000(8)
C9 0.0257(10) 0.0341(11) 0.0208(9) -0.0050(9) 0.0123(8) 0.0025(9)
C10 0.0344(11) 0.0214(9) 0.0180(9) 0.0034(7) 0.0032(8) -0.0086(8)
C11 0.0212(10) 0.0419(13) 0.0235(10) -0.0044(9) -0.0033(8) 0.0164(9)
C12 0.0309(10) 0.0294(11) 0.0123(8) -0.0028(7) 0.0010(7) -0.0052(8)
F1 0.0744(13) 0.0372(9) 0.0598(13) 0.0179(9) 0.0195(10) -0.0217(9)
F2 0.0458(8) 0.0347(8) 0.0251(7) -0.0106(6) -0.0138(6) 0.0164(6)
F3 0.0280(7) 0.0534(10) 0.0306(7) -0.0054(7) 0.0012(6) 0.0186(7)
F4 0.0702(12) 0.0229(7) 0.0658(12) -0.0043(7) 0.0471(10) -0.0145(7)
F5 0.0463(9) 0.0577(11) 0.0294(8) -0.0189(7) -0.0134(7) 0.0122(8)
F6 0.0301(8) 0.0478(9) 0.0528(11) -0.0223(8) -0.0167(7) 0.0191(7)
Ni1 0.00829(9) 0.01262(9) 0.01132(9) -0.00086(8) 0.00137(6) -0.00020(8)
O1 0.0166(6) 0.0161(6) 0.0189(6) 0.0026(5) -0.0025(5) -0.0049(5)
O2 0.0123(6) 0.0236(7) 0.0196(7) 0.0012(5) 0.0044(5) 0.0026(5)
O3 0.0131(6) 0.0166(6) 0.0201(7) 0.0061(5) -0.0001(5) 0.0006(5)
O4 0.0235(7) 0.0183(7) 0.0201(7) 0.0020(5) 0.0022(5) 0.0088(5)
O5 0.0227(7) 0.0143(6) 0.0138(6) -0.0003(5) -0.0012(5) 0.0003(5)
O6 0.0196(6) 0.0240(7) 0.0169(6) -0.0034(5) 0.0091(5) -0.0027(5)
O7 0.0185(7) 0.0216(7) 0.0203(7) 0.0077(5) 0.0005(5) -0.0044(5)
O8 0.0236(7) 0.0196(6) 0.0191(7) 0.0005(5) -0.0019(5) 0.0088(5)
O9 0.0225(6) 0.0175(6) 0.0118(5) -0.0010(5) 0.0002(4) 0.0007(6)
P1 0.00929(17) 0.0131(2) 0.01381(18) 0.00153(16) 0.00112(13) 0.00037(15)
P2 0.01306(19) 0.01323(19) 0.01168(19 -0.00027(15) 0.00221(14) 0.00174(15)
P3 0.01223(19) 0.01353(19) 0.01137(19 -0.00030(15) 0.00039(14) 0.00162(15)
P4 0.0168(2) 0.0152(2) 0.0162(2) 0.00084(16) 0.00023(15 -0.00235(16)

loop_
_atom_type_symbol
_atom_type_description
_atom_type_scat_dispersion_real
_atom_type_scat_dispersion_imag
_atom_type_scat_source
C C 0.0033 0.0016 'International Tables Vol C Tables 4.2.6.8 and 6.1.1.4'
H H 0.0000 0.0000 'International Tables Vol C Tables 4.2.6.8 and 6.1.1.4'
F F 0.0171 0.0103 'International Tables Vol C Tables 4.2.6.8 and 6.1.1.4'
Ni Ni 0.3393 1.1124 'International Tables Vol C Tables 4.2.6.8 and 6.1.1.4'
O O 0.0106 0.0060 'International Tables Vol C Tables 4.2.6.8 and 6.1.1.4'
P P 0.1023 0.0942 'International Tables Vol C Tables 4.2.6.8 and 6.1.1.4'

loop_
_geom_angle_atom_site_label_1
_geom_angle_atom_site_label_2
_geom_angle_atom_site_label_3
_geom_angle
_geom_angle_publ_flag
C2 C1 Ni1 67.11(11) y
C3 C2 C1 116.00(19) y
C3 C2 Ni1 74.91(11) y
C1 C2 Ni1 72.48(11) y
C2 C3 Ni1 65.72(11) y
C2 Ni1 C1 40.41(9) y
C2 Ni1 C3 39.37(8) y
C1 Ni1 C3 69.04(8) y
C2 Ni1 P1 114.83(6) y
C1 Ni1 P1 154.92(6) y
C3 Ni1 P1 87.72(6) y
C2 Ni1 P2 102.40(6) y
C1 Ni1 P2 90.88(6) y
C3 Ni1 P2 138.23(6) y
P1 Ni1 P2 101.140(19) y
C2 Ni1 P3 122.17(6) y
C1 Ni1 P3 93.12(6) y
C3 Ni1 P3 105.23(6) y
P1 Ni1 P3 102.310(18) y
P2 Ni1 P3 112.326(19) y
C4 O1 P1 120.83(13) y
C5 O2 P1 125.87(13) y
C6 O3 P1 121.71(13) y
C7 O4 P2 120.58(14) y
C8 O5 P2 118.97(12) y
C9 O6 P2 121.58(14) y
C10 O7 P3 127.32(14) y
C11 O8 P3 119.81(15) y
C12 O9 P3 124.32(14) y
O3 P1 O1 100.27(8) y
O3 P1 O2 106.73(8) y
O1 P1 O2 98.13(8) y
O3 P1 Ni1 109.62(5) y
O1 P1 Ni1 120.45(6) y
O2 P1 Ni1 119.29(6) y
O6 P2 O4 100.83(8) y
O6 P2 O5 104.94(8) y
O4 P2 O5 98.52(8) y
O6 P2 Ni1 109.94(6) y
O4 P2 Ni1 116.79(6) y
O5 P2 Ni1 123.00(6) y
O7 P3 O9 107.97(8) y
O7 P3 O8 98.88(8) y
O9 P3 O8 103.98(8) y
O7 P3 Ni1 113.69(6) y
O9 P3 Ni1 108.49(6) y
O8 P3 Ni1 122.63(6) y
F1 P4 F5 90.40(12) y
F1 P4 F4 179.40(13) y
F5 P4 F4 90.17(11) y
F1 P4 F6 89.62(11) y
F5 P4 F6 90.90(9) y
F4 P4 F6 90.53(11) y
F1 P4 F2 89.70(11) y
F5 P4 F2 179.65(10) y
F4 P4 F2 89.72(10) y
F6 P4 F2 88.77(8) y
F1 P4 F3 90.77(11) y
F5 P4 F3 89.53(9) y
F4 P4 F3 89.08(11) y
F6 P4 F3 179.42(10) y
F2 P4 F3 90.80(8) y

loop_
_geom_bond_atom_site_label_1
_geom_bond_atom_site_label_2
_geom_bond_distance
_geom_bond_publ_flag
C1 C2 1.415(3) y
C1 Ni1 2.0814(19) y
C2 C3 1.399(3) y
C2 Ni1 2.0108(19) y
C3 Ni1 2.1300(19) y
C4 O1 1.448(2) y
C5 O2 1.439(3) y
C6 O3 1.450(2) y
C7 O4 1.435(3) y
C8 O5 1.453(2) y
C9 O6 1.451(2) y
C10 O7 1.450(2) y
C11 O8 1.448(3) y
C12 O9 1.446(2) y
F1 P4 1.5900(17) y
F2 P4 1.5978(15) y
F3 P4 1.5986(15) y
F4 P4 1.5937(16) y
F5 P4 1.5906(16) y
F6 P4 1.5977(15) y
Ni1 P1 2.1514(5) y
Ni1 P2 2.1886(5) y
Ni1 P3 2.2149(5) y
O1 P1 1.5956(14) y
O2 P1 1.5985(15) y
O3 P1 1.5886(14) y
O4 P2 1.6015(14) y
O5 P2 1.6054(15) y
O6 P2 1.5930(15) y
O7 P3 1.5849(15) y
O8 P3 1.6082(15) y
O9 P3 1.6015(14) y
